data_4517597
loop_
_publ_author_name
'Li, Shu-Hui'
'Xing, Zhou'
'Wu, Bao-Shan'
'Chen, Zuo-Chang'
'Yao, Yang-Rong'
'Tian, Han-Rui'
'Li, Meng-Fan'
'Yun, Da-Qin'
'Deng, Lin-Long'
'Xie, Su-Yuan'
'Huang, Rong-Bin'
'Zheng, Lan-Sun'

_publ_section_title
;
 Hybrid Fullerene-Based Electron Transport Layers Improving the Thermal
 Stability of Perovskite Solar Cells.
;
_journal_name_full 'ACS applied materials &amp; interfaces'
_journal_paper_doi 10.1021/acsami.0c02119
_journal_year 2020
_chemical_formula_moiety 'S4, C72 H14 O2'
_chemical_formula_sum 'C72 H14 O2 S4'
_chemical_formula_weight 1039.07
_space_group_crystal_system monoclinic
_space_group_IT_number 15
_space_group_name_Hall '-C 2yc'
_space_group_name_H-M_alt 'C 1 2/c 1'
_atom_sites_solution_hydrogens geom
_atom_sites_solution_primary dual
_audit_creation_date 2020-03-25
_audit_creation_method
;
Olex2 1.2
(compiled 2017.08.10 svn.r3458 for OlexSys, GUI svn.r5381)
;
_cell_angle_alpha 90
_cell_angle_beta 102.934(2)
_cell_angle_gamma 90
_cell_formula_units_Z 8
_cell_length_a 24.3892(5)
_cell_length_b 17.9795(4)
_cell_length_c 19.0562(4)
_cell_measurement_reflns_used 34996
_cell_measurement_temperature 99.99(10)
_cell_measurement_theta_max 77.9060
_cell_measurement_theta_min 2.3830
_cell_volume 8144.2(3)
_computing_cell_refinement 'CrysAlisPro 1.171.39.46 (Rigaku OD, 2018)'
_computing_data_collection 'CrysAlisPro 1.171.39.46 (Rigaku OD, 2018)'
_computing_data_reduction 'CrysAlisPro 1.171.39.46 (Rigaku OD, 2018)'
_computing_molecular_graphics 'Olex2 (Dolomanov et al., 2009)'
_computing_publication_material 'Olex2 (Dolomanov et al., 2009)'
_computing_structure_refinement 'ShelXL (Sheldrick, 2015)'
_computing_structure_solution 'ShelXT (Sheldrick, 2015)'
_diffrn_ambient_environment N~2~
_diffrn_ambient_temperature 99.99(10)
_diffrn_detector 'CCD plate'
_diffrn_detector_type HyPix
_diffrn_measured_fraction_theta_full 0.999
_diffrn_measured_fraction_theta_max 0.977
_diffrn_measurement_details
;
List of Runs (angles in degrees, time in seconds):

  # Type    Start    End  Width  t~exp~   \w     \q     \k     \f   Frames
--------------------------------------------------------------------------
  1  \w     24.00 117.00   0.50    0.65    --   46.75  77.00  60.00  186
  2  \w     95.00 126.00   0.50    2.60    --  108.86 122.00  77.00   62
  3  \w     92.00 165.00   0.50    2.60    --  108.86 125.00  30.00  146
  4  \w    142.00 167.00   0.50    2.60    --  108.86 125.00 -60.00   50
  5  \w     98.00 135.00   0.50    2.60    --  108.86 125.00 -60.00   74
  6  \w     80.00 146.00   0.50    2.60    --  108.86 150.00-120.00  132
  7  \w    121.00 173.00   0.50    2.60    --  108.86  37.00-180.00  104
  8  \w     81.00 123.00   0.50    2.60    --  108.86 -19.00 -30.00   84
  9  \w     64.00 100.00   0.50    2.60    --  108.86 -99.00  60.00   72
 10  \w     46.00 106.00   0.50    2.60    --  108.86-122.00  -3.00  120
 11  \w     89.00 114.00   0.50    2.60    --  108.86-125.00 -30.00   50
 12  \w    101.00 127.00   0.50    2.60    --  108.86-138.00 -51.57   52
 13  \w    109.00 134.00   0.50    2.60    --  108.86-150.00-165.00   50
 14  \w     84.00 114.00   0.50    2.60    --  108.86-125.00-150.00   60
 15  \w     54.00  79.00   0.50    0.65    --   46.75-150.00-165.00   50
 16  \w     37.00  64.00   0.50    2.60    --  108.86-125.00-150.00   54
 17  \w     36.00 123.00   0.50    2.60    --  108.86 -37.00 -60.00  174
 18  \w     43.00  70.00   0.50    2.60    --  108.86 -19.00 -30.00   54
 19  \w     48.00 107.00   0.50    2.60    --  108.86 -99.00   0.00  118
 20  \w     39.00  80.00   0.50    2.60    --  108.86-125.00 -30.00   82
 21  \w     30.00  93.00   0.50    0.65    --   46.75-122.00  -3.00  126
 22  \w     36.00 124.00   0.50    2.60    --  108.86 -37.00 120.00  176
 23  \w     37.00 124.00   0.50    2.60    --  108.86 -57.00 150.00  174
 24  \w    -60.00  28.00   0.50    0.65    --  -46.75  19.00-150.00  176
 25  \w    -63.00 -31.00   0.50    2.60    --  -88.50 125.00  30.00   64
 26  \w    -85.00 -55.00   0.50    0.65    --  -46.75 122.00  77.00   60
 27  \w    -85.00 -22.00   0.50    2.60    --  -88.50 122.00  77.00  126
 28  \w    -98.00 -14.00   0.50    2.60    --  -88.50  19.00  30.00  168
 29  \w    -97.00 -60.00   0.50    0.65    --  -46.75 150.00-120.00   74
 30  \w    -90.00 -65.00   0.50    2.60    --  -88.50 150.00-120.00   50
 31  \w   -152.00 -78.00   0.50    2.60    --  -88.50 -37.00   0.00  148
 32  \w   -131.00 -72.00   0.50    2.60    --  -88.50 -57.00  60.00  118
 33  \w    -99.00 -74.00   0.50    0.65    --  -46.75-122.00  -3.00   50
 34  \w   -140.00-115.00   0.50    2.60    --  -88.50-122.00  -3.00   50
 35  \w   -114.00 -40.00   0.50    0.65    --  -46.75 -77.00-120.00  148
 36  \w   -110.00 -85.00   0.50    0.65    --  -46.75-150.00-165.00   50
 37  \w   -113.00 -88.00   0.50    2.60    --  -88.50-150.00-165.00   50
 38  \w   -108.00 -80.00   0.50    0.65    --  -46.75-125.00-180.00   56
;
_diffrn_measurement_device 'four-circle diffractometer'
_diffrn_measurement_device_type 'XtaLAB Synergy, Dualflex, HyPix'
_diffrn_measurement_method '\w scans'
_diffrn_orient_matrix_type 'CrysAlisPro convention (1999,Acta A55,543-557)'
_diffrn_orient_matrix_UB_11 0.0518031000
_diffrn_orient_matrix_UB_12 0.0496800000
_diffrn_orient_matrix_UB_13 0.0278881000
_diffrn_orient_matrix_UB_21 0.0384926000
_diffrn_orient_matrix_UB_22 -0.0614383000
_diffrn_orient_matrix_UB_23 -0.0183851000
_diffrn_orient_matrix_UB_31 -0.0060909000
_diffrn_orient_matrix_UB_32 0.0331257000
_diffrn_orient_matrix_UB_33 -0.0759095000
_diffrn_radiation_monochromator mirror
_diffrn_radiation_probe x-ray
_diffrn_radiation_type CuK\a
_diffrn_radiation_wavelength 1.54184
_diffrn_reflns_av_R_equivalents 0.0509
_diffrn_reflns_av_unetI/netI 0.0253
_diffrn_reflns_Laue_measured_fraction_full 0.999
_diffrn_reflns_Laue_measured_fraction_max 0.977
_diffrn_reflns_limit_h_max 30
_diffrn_reflns_limit_h_min -29
_diffrn_reflns_limit_k_max 22
_diffrn_reflns_limit_k_min -22
_diffrn_reflns_limit_l_max 20
_diffrn_reflns_limit_l_min -24
_diffrn_reflns_number 48524
_diffrn_reflns_point_group_measured_fraction_full 0.999
_diffrn_reflns_point_group_measured_fraction_max 0.977
_diffrn_reflns_theta_full 67.684
_diffrn_reflns_theta_max 78.089
_diffrn_reflns_theta_min 3.082
_diffrn_source 'micro-focus sealed X-ray tube'
_diffrn_source_type 'PhotonJet (Cu) X-ray Source'
_exptl_absorpt_coefficient_mu 2.649
_exptl_absorpt_correction_T_max 0.788
_exptl_absorpt_correction_T_min 0.725
_exptl_absorpt_correction_type multi-scan
_exptl_absorpt_process_details
;
CrysAlisPro 1.171.39.46 (Rigaku Oxford Diffraction, 2018)
Empirical absorption correction using spherical harmonics,
 implemented in SCALE3 ABSPACK scaling algorithm.
;
_exptl_crystal_colour 'clear dark black'
_exptl_crystal_colour_lustre clear
_exptl_crystal_colour_modifier dark
_exptl_crystal_colour_primary black
_exptl_crystal_density_diffrn 1.695
_exptl_crystal_description block
_exptl_crystal_F_000 4208
_exptl_crystal_size_max 0.14
_exptl_crystal_size_mid 0.12
_exptl_crystal_size_min 0.09
_refine_diff_density_max 0.925
_refine_diff_density_min -1.094
_refine_diff_density_rms 0.129
_refine_ls_extinction_method none
_refine_ls_goodness_of_fit_ref 1.069
_refine_ls_hydrogen_treatment constr
_refine_ls_matrix_type full
_refine_ls_number_parameters 704
_refine_ls_number_reflns 8526
_refine_ls_number_restraints 54
_refine_ls_restrained_S_all 1.088
_refine_ls_R_factor_all 0.0746
_refine_ls_R_factor_gt 0.0696
_refine_ls_shift/su_max 0.000
_refine_ls_shift/su_mean 0.000
_refine_ls_structure_factor_coef Fsqd
_refine_ls_weighting_details 'w=1/[\s^2^(Fo^2^)+(0.1042P)^2^+59.8434P] where P=(Fo^2^+2Fc^2^)/3'
_refine_ls_weighting_scheme calc
_refine_ls_wR_factor_gt 0.1956
_refine_ls_wR_factor_ref 0.2031
_reflns_Friedel_coverage 0.000
_reflns_number_gt 8105
_reflns_number_total 8526
_reflns_threshold_expression 'I > 2\s(I)'
_cod_data_source_file am0c02119_si_003.cif
_cod_data_source_block exp_4480
_cod_database_code 4517597
_shelx_shelxl_version_number 2018/1
_shelx_space_group_comment
;
The symmetry employed for this shelxl refinement is uniquely defined
by the following loop, which should always be used as a source of
symmetry information in preference to the above space-group names.
They are only intended as comments.
;
_shelx_estimated_absorpt_t_max 0.796
_shelx_estimated_absorpt_t_min 0.708
_reflns_odcompleteness_completeness 99.97
_reflns_odcompleteness_iscentric 1
_reflns_odcompleteness_theta 66.49
_olex2_refinement_description
;
1. Fixed Uiso
 At 1.2 times of:
  All C(H) groups, All C(H,H) groups
 At 1.5 times of:
  All C(H,H,H) groups
2. Uiso/Uaniso restraints and constraints
Uanis(C24) \\sim Ueq, Uanis(C31) \\sim Ueq, Uanis(C32) \\sim Ueq, Uanis(C33)
\\sim Ueq, Uanis(C7) \\sim Ueq, Uanis(C47) \\sim Ueq, Uanis(C48) \\sim Ueq,
Uanis(C49) \\sim Ueq, Uanis(C50) \\sim Ueq: with sigma of 0.002 and sigma for
terminal atoms of 0.004
3.a Secondary CH2 refined with riding coordinates:
 C68(H68A,H68B), C69(H69A,H69B), C70(H70A,H70B)
3.b Aromatic/amide H refined with riding coordinates:
 C63(H63), C64(H64), C65(H65), C66(H66), C67(H67)
3.c Idealised Me refined as rotating group:
 C72(H72A,H72B,H72C)
;
_olex2_submission_special_instructions 'No special instructions were received'
_oxdiff_exptl_absorpt_empirical_details
;
Empirical correction (ABSPACK) includes:
- Absorption correction using spherical harmonics
- Frame scaling
;
_oxdiff_exptl_absorpt_empirical_full_max 2.560
_oxdiff_exptl_absorpt_empirical_full_min 0.391

loop_
_space_group_symop_operation_xyz
'x, y, z'
'-x, y, -z+1/2'
'x+1/2, y+1/2, z'
'-x+1/2, y+1/2, -z+1/2'
'-x, -y, -z'
'x, -y, z-1/2'
'-x+1/2, -y+1/2, -z'
'x+1/2, -y+1/2, z-1/2'

loop_
_atom_site_label
_atom_site_type_symbol
_atom_site_fract_x
_atom_site_fract_y
_atom_site_fract_z
_atom_site_U_iso_or_equiv
_atom_site_adp_type
_atom_site_occupancy
_atom_site_site_symmetry_order
_atom_site_calc_flag
_atom_site_refinement_flags_posn
_atom_site_refinement_flags_adp
_atom_site_refinement_flags_occupancy
_atom_site_disorder_assembly
_atom_site_disorder_group
S1 S 0.48223(4) 0.66058(5) 0.19558(5) 0.0259(2) Uani 1 1 d . . . . .
S2 S 0.41593(3) 0.73307(5) 0.17748(5) 0.0249(2) Uani 1 1 d . . . . .
S3 S 0.44448(4) 0.83011(5) 0.14026(5) 0.0278(2) Uani 1 1 d . . . . .
S4 S 0.45807(4) 0.90275(5) 0.22549(6) 0.0301(2) Uani 1 1 d . . . . .
O1 O 1.05529(11) 0.52828(17) 0.42959(15) 0.0341(6) Uani 1 1 d . . . . .
O2 O 1.01952(11) 0.61148(15) 0.34452(14) 0.0285(6) Uani 1 1 d . . . . .
C1 C 0.77354(13) 0.43203(17) 0.35152(15) 0.0138(6) Uani 1 1 d . . . . .
C2 C 0.81807(12) 0.41668(16) 0.30064(16) 0.0134(6) Uani 1 1 d . . . . .
C3 C 0.81051(12) 0.34455(16) 0.26174(16) 0.0140(6) Uani 1 1 d . . . . .
C4 C 0.77366(13) 0.28963(17) 0.27328(16) 0.0145(6) Uani 1 1 d . . . . .
C5 C 0.73347(13) 0.30388(17) 0.31876(16) 0.0156(6) Uani 1 1 d . . . . .
C6 C 0.73150(13) 0.37177(18) 0.35128(15) 0.0154(6) Uani 1 1 d . . . . .
C7 C 0.67760(13) 0.40593(19) 0.34988(16) 0.0173(6) Uani 1 1 d . U . . .
C8 C 0.68230(13) 0.48483(19) 0.33869(16) 0.0174(6) Uani 1 1 d . . . . .
C9 C 0.73945(13) 0.50083(17) 0.33368(16) 0.0152(6) Uani 1 1 d . . . . .
C10 C 0.74844(13) 0.55337(17) 0.28431(17) 0.0165(6) Uani 1 1 d . . . . .
C11 C 0.78891(12) 0.53988(17) 0.23923(17) 0.0152(6) Uani 1 1 d . . . . .
C12 C 0.81868(12) 0.47381(17) 0.24425(16) 0.0143(6) Uani 1 1 d . . . . .
C13 C 0.82388(12) 0.43571(18) 0.17913(17) 0.0161(6) Uani 1 1 d . . . . .
C14 C 0.81873(12) 0.35676(18) 0.19014(17) 0.0163(6) Uani 1 1 d . . . . .
C15 C 0.79311(13) 0.31149(19) 0.13291(17) 0.0184(6) Uani 1 1 d . . . . .
C16 C 0.75569(13) 0.25318(17) 0.14495(18) 0.0181(6) Uani 1 1 d . . . . .
C17 C 0.74576(13) 0.24378(16) 0.21355(18) 0.0173(6) Uani 1 1 d . . . . .
C18 C 0.68893(14) 0.22822(17) 0.22168(18) 0.0187(6) Uani 1 1 d . . . . .
C19 C 0.68141(14) 0.26563(17) 0.28603(17) 0.0184(6) Uani 1 1 d . . . . .
C20 C 0.62947(14) 0.29730(19) 0.28746(17) 0.0192(7) Uani 1 1 d . . . . .
C21 C 0.62745(14) 0.3688(2) 0.32008(17) 0.0197(7) Uani 1 1 d . . . . .
C22 C 0.58042(13) 0.4102(2) 0.27760(17) 0.0203(7) Uani 1 1 d . . . . .
C23 C 0.58481(13) 0.4859(2) 0.26732(18) 0.0209(7) Uani 1 1 d . . . . .
C24 C 0.63691(13) 0.52448(19) 0.29876(17) 0.0191(6) Uani 1 1 d . U . . .
C25 C 0.64654(14) 0.58009(18) 0.24858(18) 0.0203(7) Uani 1 1 d . . . . .
C26 C 0.70109(14) 0.59365(17) 0.24091(19) 0.0206(7) Uani 1 1 d . . . . .
C27 C 0.71186(14) 0.60505(17) 0.17027(19) 0.0209(7) Uani 1 1 d . . . . .
C28 C 0.76586(13) 0.57152(18) 0.16839(18) 0.0194(7) Uani 1 1 d . . . . .
C29 C 0.77309(14) 0.5365(2) 0.10628(18) 0.0209(7) Uani 1 1 d . . . . .
C30 C 0.80287(13) 0.4667(2) 0.11148(18) 0.0199(7) Uani 1 1 d . . . . .
C31 C 0.77573(14) 0.4195(2) 0.05185(18) 0.0202(7) Uani 1 1 d . U . . .
C32 C 0.77090(14) 0.3438(2) 0.06294(17) 0.0198(7) Uani 1 1 d . U . . .
C33 C 0.71873(14) 0.3052(2) 0.03156(18) 0.0203(7) Uani 1 1 d . U . . .
C34 C 0.70935(14) 0.24917(18) 0.08234(18) 0.0201(7) Uani 1 1 d . . . . .
C35 C 0.65516(14) 0.23425(18) 0.09005(19) 0.0202(7) Uani 1 1 d . . . . .
C36 C 0.64488(14) 0.22346(17) 0.16126(18) 0.0186(6) Uani 1 1 d . . . . .
C37 C 0.59091(13) 0.25690(18) 0.16247(18) 0.0191(6) Uani 1 1 d . . . . .
C38 C 0.58336(13) 0.29317(19) 0.22431(18) 0.0191(7) Uani 1 1 d . . . . .
C39 C 0.55317(13) 0.3630(2) 0.21801(18) 0.0196(7) Uani 1 1 d . . . . .
C40 C 0.53143(12) 0.39373(19) 0.15103(18) 0.0188(6) Uani 1 1 d . . . . .
C41 C 0.53618(12) 0.47318(19) 0.13952(19) 0.0198(7) Uani 1 1 d . . . . .
C42 C 0.56248(13) 0.51856(19) 0.19717(19) 0.0212(7) Uani 1 1 d . . . . .
C43 C 0.60037(14) 0.57672(18) 0.18525(19) 0.0211(7) Uani 1 1 d . . . . .
C44 C 0.61084(15) 0.58760(18) 0.1175(2) 0.0236(7) Uani 1 1 d . . . . .
C45 C 0.66772(15) 0.60250(18) 0.1094(2) 0.0234(7) Uani 1 1 d . . . . .
C46 C 0.67529(15) 0.56536(19) 0.04459(18) 0.0229(7) Uani 1 1 d . . . . .
C47 C 0.72688(15) 0.5328(2) 0.04294(18) 0.0225(7) Uani 1 1 d . U . . .
C48 C 0.72852(14) 0.4606(2) 0.00975(18) 0.0226(7) Uani 1 1 d . U . . .
C49 C 0.67882(14) 0.4237(2) -0.02028(17) 0.0209(7) Uani 1 1 d . U . . .
C50 C 0.67383(14) 0.3444(2) -0.00955(17) 0.0202(7) Uani 1 1 d . U . . .
C51 C 0.61686(14) 0.32916(19) -0.00149(16) 0.0193(6) Uani 1 1 d . . . . .
C52 C 0.60768(13) 0.27515(18) 0.04724(17) 0.0181(6) Uani 1 1 d . . . . .
C53 C 0.56818(13) 0.28908(18) 0.09189(17) 0.0164(6) Uani 1 1 d . . . . .
C54 C 0.53903(12) 0.35634(18) 0.08668(17) 0.0166(6) Uani 1 1 d . . . . .
C55 C 0.54882(13) 0.41236(18) 0.03606(17) 0.0173(6) Uani 1 1 d . . . . .
C56 C 0.54721(13) 0.48463(18) 0.06909(18) 0.0194(7) Uani 1 1 d . . . . .
C57 C 0.58372(14) 0.54085(18) 0.05787(18) 0.0206(7) Uani 1 1 d . . . . .
C58 C 0.62332(15) 0.52723(19) 0.01276(18) 0.0223(7) Uani 1 1 d . . . . .
C59 C 0.62508(14) 0.4577(2) -0.01905(17) 0.0218(7) Uani 1 1 d . . . . .
C60 C 0.58678(14) 0.39892(19) -0.00723(17) 0.0194(7) Uani 1 1 d . . . . .
C61 C 0.83653(13) 0.42686(17) 0.38098(16) 0.0156(6) Uani 1 1 d . . . . .
C62 C 0.85782(13) 0.35881(18) 0.42496(16) 0.0165(6) Uani 1 1 d . . . . .
C63 C 0.90305(13) 0.31816(18) 0.41134(18) 0.0187(6) Uani 1 1 d . . . . .
H63 H 0.918534 0.330777 0.372560 0.022 Uiso 1 1 calc R . . . .
C64 C 0.92515(14) 0.25855(19) 0.45579(19) 0.0226(7) Uani 1 1 d . . . . .
H64 H 0.955832 0.232353 0.447072 0.027 Uiso 1 1 calc R . . . .
C65 C 0.90172(16) 0.23829(19) 0.5126(2) 0.0257(7) Uani 1 1 d . . . . .
H65 H 0.916893 0.198985 0.542396 0.031 Uiso 1 1 calc R . . . .
C66 C 0.85530(16) 0.2769(2) 0.52513(18) 0.0255(7) Uani 1 1 d . . . . .
H66 H 0.838593 0.262118 0.562215 0.031 Uiso 1 1 calc R . . . .
C67 C 0.83383(15) 0.33766(19) 0.48220(17) 0.0211(7) Uani 1 1 d . . . . .
H67 H 0.803526 0.364190 0.491581 0.025 Uiso 1 1 calc R . . . .
C68 C 0.86828(13) 0.49843(18) 0.40742(17) 0.0172(6) Uani 1 1 d . . . . .
H68A H 0.870462 0.504035 0.458601 0.021 Uiso 1 1 calc R . . . .
H68B H 0.847590 0.540583 0.382972 0.021 Uiso 1 1 calc R . . . .
C69 C 0.92785(13) 0.49856(18) 0.39386(18) 0.0189(6) Uani 1 1 d . . . . .
H69A H 0.948566 0.456657 0.418769 0.023 Uiso 1 1 calc R . . . .
H69B H 0.925575 0.492168 0.342745 0.023 Uiso 1 1 calc R . . . .
C70 C 0.96004(14) 0.57031(19) 0.41916(19) 0.0218(7) Uani 1 1 d . . . . .
H70A H 0.939091 0.612807 0.395821 0.026 Uiso 1 1 calc R . . . .
H70B H 0.964546 0.575810 0.470777 0.026 Uiso 1 1 calc R . . . .
C71 C 1.01703(14) 0.56737(19) 0.40070(18) 0.0219(7) Uani 1 1 d . . . . .
C72 C 1.07201(17) 0.6086(2) 0.3205(2) 0.0294(8) Uani 1 1 d . . . . .
H72A H 1.068574 0.637924 0.277600 0.044 Uiso 1 1 calc GR . . . .
H72B H 1.080176 0.557983 0.310410 0.044 Uiso 1 1 calc GR . . . .
H72C H 1.101933 0.627983 0.357499 0.044 Uiso 1 1 calc GR . . . .

loop_
_atom_site_aniso_label
_atom_site_aniso_U_11
_atom_site_aniso_U_22
_atom_site_aniso_U_33
_atom_site_aniso_U_23
_atom_site_aniso_U_13
_atom_site_aniso_U_12
S1 0.0227(4) 0.0248(4) 0.0296(5) -0.0041(3) 0.0048(3) 0.0031(3)
S2 0.0196(4) 0.0262(4) 0.0281(5) -0.0037(3) 0.0036(3) 0.0016(3)
S3 0.0247(4) 0.0323(5) 0.0271(5) 0.0030(4) 0.0071(3) 0.0041(3)
S4 0.0228(4) 0.0246(4) 0.0416(5) -0.0025(4) 0.0048(4) 0.0029(3)
O1 0.0226(13) 0.0488(17) 0.0286(14) 0.0169(13) 0.0010(10) 0.0049(12)
O2 0.0310(14) 0.0246(13) 0.0287(14) 0.0091(10) 0.0040(11) -0.0013(10)
C1 0.0159(14) 0.0174(14) 0.0073(13) -0.0016(11) 0.0010(10) 0.0006(11)
C2 0.0112(13) 0.0131(14) 0.0146(14) 0.0001(11) 0.0001(11) 0.0015(10)
C3 0.0113(13) 0.0126(14) 0.0161(15) -0.0011(11) -0.0013(11) 0.0051(10)
C4 0.0154(14) 0.0128(13) 0.0129(14) 0.0036(11) -0.0016(11) 0.0047(11)
C5 0.0190(15) 0.0162(14) 0.0103(14) 0.0076(11) 0.0004(11) -0.0003(11)
C6 0.0163(14) 0.0219(15) 0.0071(13) 0.0031(11) 0.0007(10) -0.0008(12)
C7 0.0183(12) 0.0258(13) 0.0093(12) -0.0011(10) 0.0059(10) 0.0000(11)
C8 0.0167(15) 0.0256(16) 0.0103(14) -0.0091(12) 0.0041(11) 0.0016(12)
C9 0.0155(14) 0.0184(15) 0.0103(14) -0.0086(11) -0.0001(11) 0.0018(11)
C10 0.0166(14) 0.0110(13) 0.0191(15) -0.0068(11) -0.0023(12) -0.0008(11)
C11 0.0138(14) 0.0125(13) 0.0167(15) 0.0006(11) -0.0020(11) -0.0041(11)
C12 0.0088(13) 0.0180(14) 0.0154(15) 0.0015(11) 0.0012(10) -0.0025(11)
C13 0.0085(13) 0.0218(16) 0.0190(16) 0.0003(12) 0.0053(11) -0.0007(11)
C14 0.0082(13) 0.0212(15) 0.0203(16) -0.0022(12) 0.0045(11) 0.0030(11)
C15 0.0149(14) 0.0241(16) 0.0175(16) -0.0073(12) 0.0065(12) 0.0070(12)
C16 0.0179(15) 0.0136(14) 0.0223(16) -0.0075(12) 0.0034(12) 0.0066(11)
C17 0.0179(15) 0.0090(13) 0.0229(16) -0.0003(11) 0.0004(12) 0.0050(11)
C18 0.0228(16) 0.0081(13) 0.0233(17) 0.0042(11) 0.0009(13) -0.0009(11)
C19 0.0221(16) 0.0163(15) 0.0157(15) 0.0092(12) 0.0018(12) -0.0055(12)
C20 0.0212(15) 0.0241(16) 0.0132(15) 0.0077(12) 0.0057(12) -0.0088(12)
C21 0.0184(15) 0.0316(18) 0.0122(14) 0.0020(13) 0.0101(12) -0.0023(13)
C22 0.0134(14) 0.0361(19) 0.0148(15) -0.0046(13) 0.0104(12) -0.0004(13)
C23 0.0135(14) 0.0319(18) 0.0194(16) -0.0096(13) 0.0082(12) 0.0048(13)
C24 0.0185(12) 0.0225(13) 0.0174(13) -0.0099(10) 0.0061(10) 0.0050(10)
C25 0.0208(16) 0.0166(15) 0.0212(16) -0.0104(12) -0.0003(13) 0.0069(12)
C26 0.0195(15) 0.0079(13) 0.0299(18) -0.0073(12) -0.0038(13) 0.0025(11)
C27 0.0229(16) 0.0079(13) 0.0277(18) 0.0039(12) -0.0034(13) -0.0005(11)
C28 0.0167(15) 0.0152(14) 0.0239(17) 0.0065(12) -0.0002(12) -0.0062(12)
C29 0.0194(15) 0.0271(17) 0.0160(16) 0.0115(13) 0.0037(12) -0.0086(13)
C30 0.0145(14) 0.0323(18) 0.0157(15) 0.0038(13) 0.0092(12) -0.0056(13)
C31 0.0203(13) 0.0303(14) 0.0137(12) 0.0008(11) 0.0115(10) -0.0006(11)
C32 0.0191(12) 0.0273(13) 0.0157(13) -0.0057(11) 0.0098(10) 0.0029(11)
C33 0.0210(13) 0.0256(13) 0.0155(13) -0.0086(11) 0.0071(10) 0.0035(11)
C34 0.0219(16) 0.0177(15) 0.0199(16) -0.0119(12) 0.0027(13) 0.0056(12)
C35 0.0200(15) 0.0139(14) 0.0242(17) -0.0101(12) -0.0001(13) 0.0001(12)
C36 0.0225(16) 0.0084(13) 0.0226(16) -0.0006(11) 0.0003(13) -0.0037(11)
C37 0.0168(15) 0.0164(15) 0.0220(16) 0.0017(12) -0.0002(12) -0.0077(12)
C38 0.0156(14) 0.0244(16) 0.0184(16) 0.0047(12) 0.0059(12) -0.0093(12)
C39 0.0111(14) 0.0321(18) 0.0183(16) -0.0017(13) 0.0089(12) -0.0051(12)
C40 0.0073(13) 0.0283(17) 0.0212(16) -0.0038(13) 0.0037(11) -0.0008(12)
C41 0.0080(13) 0.0230(16) 0.0269(17) -0.0044(13) 0.0007(12) 0.0053(11)
C42 0.0121(14) 0.0244(17) 0.0265(18) -0.0080(13) 0.0034(12) 0.0082(12)
C43 0.0182(15) 0.0158(15) 0.0268(18) -0.0068(13) -0.0007(13) 0.0092(12)
C44 0.0217(16) 0.0107(14) 0.0316(19) 0.0005(13) -0.0081(14) 0.0070(12)
C45 0.0251(17) 0.0106(14) 0.0304(19) 0.0090(13) -0.0022(14) 0.0009(12)
C46 0.0265(17) 0.0209(16) 0.0189(16) 0.0140(13) 0.0000(13) -0.0033(13)
C47 0.0240(13) 0.0257(13) 0.0179(13) 0.0106(11) 0.0049(11) -0.0062(11)
C48 0.0242(13) 0.0306(14) 0.0153(13) 0.0049(11) 0.0091(11) -0.0025(11)
C49 0.0239(13) 0.0294(14) 0.0104(12) 0.0027(11) 0.0059(10) -0.0005(11)
C50 0.0223(13) 0.0278(14) 0.0115(12) -0.0057(10) 0.0058(10) 0.0019(11)
C51 0.0211(16) 0.0263(17) 0.0087(14) -0.0077(12) -0.0003(11) -0.0008(13)
C52 0.0190(15) 0.0168(14) 0.0162(15) -0.0085(12) -0.0008(12) -0.0019(12)
C53 0.0139(14) 0.0175(15) 0.0156(15) -0.0028(11) -0.0018(11) -0.0055(11)
C54 0.0102(13) 0.0221(16) 0.0158(15) -0.0043(12) -0.0010(11) -0.0025(11)
C55 0.0129(14) 0.0206(15) 0.0144(15) -0.0015(12) -0.0052(11) 0.0011(11)
C56 0.0131(14) 0.0190(15) 0.0218(16) -0.0005(12) -0.0051(12) 0.0061(11)
C57 0.0187(15) 0.0169(15) 0.0206(16) 0.0047(12) -0.0077(12) 0.0060(12)
C58 0.0262(17) 0.0235(17) 0.0134(15) 0.0110(12) -0.0035(12) 0.0012(13)
C59 0.0238(16) 0.0304(18) 0.0086(14) 0.0070(12) -0.0022(12) 0.0001(14)
C60 0.0190(15) 0.0261(17) 0.0096(14) -0.0004(12) -0.0043(11) -0.0010(13)
C61 0.0150(14) 0.0172(15) 0.0127(14) -0.0016(11) -0.0009(11) 0.0023(11)
C62 0.0170(14) 0.0174(15) 0.0118(14) -0.0003(11) -0.0034(11) -0.0006(11)
C63 0.0160(14) 0.0190(15) 0.0198(16) -0.0003(12) 0.0013(12) -0.0007(12)
C64 0.0204(16) 0.0174(15) 0.0266(18) -0.0008(13) -0.0019(13) 0.0028(12)
C65 0.0296(18) 0.0177(16) 0.0250(18) 0.0010(13) -0.0042(14) 0.0006(13)
C66 0.0342(19) 0.0284(18) 0.0126(15) 0.0048(13) 0.0024(13) -0.0006(15)
C67 0.0247(16) 0.0242(17) 0.0131(15) 0.0001(12) 0.0014(12) 0.0039(13)
C68 0.0166(14) 0.0172(15) 0.0150(15) -0.0023(11) -0.0024(11) -0.0007(11)
C69 0.0174(15) 0.0189(15) 0.0187(16) -0.0023(12) 0.0006(12) -0.0016(12)
C70 0.0209(16) 0.0180(15) 0.0242(17) 0.0003(13) 0.0002(13) -0.0008(12)
C71 0.0229(16) 0.0204(16) 0.0194(16) 0.0007(13) -0.0014(13) -0.0066(13)
C72 0.034(2) 0.0290(19) 0.0260(19) 0.0030(15) 0.0086(15) -0.0089(15)

loop_
_atom_type_symbol
_atom_type_description
_atom_type_scat_dispersion_real
_atom_type_scat_dispersion_imag
_atom_type_scat_source
C C 0.0181 0.0091 'International Tables Vol C Tables 4.2.6.8 and 6.1.1.4'
H H 0.0000 0.0000 'International Tables Vol C Tables 4.2.6.8 and 6.1.1.4'
O O 0.0492 0.0322 'International Tables Vol C Tables 4.2.6.8 and 6.1.1.4'
S S 0.3331 0.5567 'International Tables Vol C Tables 4.2.6.8 and 6.1.1.4'

loop_
_geom_angle_atom_site_label_1
_geom_angle_atom_site_label_2
_geom_angle_atom_site_label_3
_geom_angle
_geom_angle_site_symmetry_1
_geom_angle_site_symmetry_3
_geom_angle_publ_flag
S2 S1 S1 107.95(6) . 2_655 ?
S1 S2 S3 106.38(5) . . ?
S4 S3 S2 105.86(6) . . ?
S4 S4 S3 109.18(6) 2_655 . ?
C71 O2 C72 115.5(3) . . ?
C6 C1 C2 115.1(2) . . ?
C6 C1 C61 126.6(3) . . ?
C9 C1 C2 114.6(2) . . ?
C9 C1 C6 104.8(3) . . ?
C9 C1 C61 127.2(3) . . ?
C61 C1 C2 57.04(18) . . ?
C3 C2 C1 114.8(2) . . ?
C3 C2 C12 105.2(3) . . ?
C3 C2 C61 126.1(3) . . ?
C12 C2 C1 115.3(2) . . ?
C12 C2 C61 126.9(3) . . ?
C61 C2 C1 57.56(19) . . ?
C4 C3 C2 123.8(3) . . ?
C4 C3 C14 119.5(3) . . ?
C14 C3 C2 108.2(3) . . ?
C3 C4 C5 120.8(3) . . ?
C3 C4 C17 119.3(3) . . ?
C17 C4 C5 107.8(3) . . ?
C6 C5 C4 121.1(3) . . ?
C6 C5 C19 119.8(3) . . ?
C19 C5 C4 107.3(3) . . ?
C5 C6 C1 123.6(3) . . ?
C5 C6 C7 119.5(3) . . ?
C7 C6 C1 108.2(3) . . ?
C8 C7 C6 108.6(3) . . ?
C21 C7 C6 120.9(3) . . ?
C21 C7 C8 120.0(3) . . ?
C7 C8 C9 108.3(3) . . ?
C24 C8 C7 120.3(3) . . ?
C24 C8 C9 121.5(3) . . ?
C8 C9 C1 108.5(3) . . ?
C10 C9 C1 123.9(3) . . ?
C10 C9 C8 118.8(3) . . ?
C9 C10 C11 121.0(3) . . ?
C9 C10 C26 120.0(3) . . ?
C26 C10 C11 107.6(3) . . ?
C12 C11 C10 120.9(3) . . ?
C12 C11 C28 119.1(3) . . ?
C28 C11 C10 107.9(3) . . ?
C11 C12 C2 123.5(3) . . ?
C11 C12 C13 119.5(3) . . ?
C13 C12 C2 108.0(3) . . ?
C14 C13 C12 108.3(3) . . ?
C30 C13 C12 121.3(3) . . ?
C30 C13 C14 120.1(3) . . ?
C3 C14 C13 108.8(3) . . ?
C15 C14 C3 121.3(3) . . ?
C15 C14 C13 120.0(3) . . ?
C14 C15 C16 119.3(3) . . ?
C14 C15 C32 119.8(3) . . ?
C16 C15 C32 108.6(3) . . ?
C15 C16 C34 108.0(3) . . ?
C17 C16 C15 119.1(3) . . ?
C17 C16 C34 120.0(3) . . ?
C4 C17 C18 108.5(3) . . ?
C16 C17 C4 121.3(3) . . ?
C16 C17 C18 119.5(3) . . ?
C19 C18 C17 107.8(3) . . ?
C36 C18 C17 120.1(3) . . ?
C36 C18 C19 120.6(3) . . ?
C18 C19 C5 108.6(3) . . ?
C20 C19 C5 120.5(3) . . ?
C20 C19 C18 119.6(3) . . ?
C19 C20 C21 119.6(3) . . ?
C19 C20 C38 120.0(3) . . ?
C21 C20 C38 108.0(3) . . ?
C7 C21 C20 119.5(3) . . ?
C7 C21 C22 119.5(3) . . ?
C20 C21 C22 108.5(3) . . ?
C21 C22 C39 107.6(3) . . ?
C23 C22 C21 120.4(3) . . ?
C23 C22 C39 120.0(3) . . ?
C22 C23 C24 120.0(3) . . ?
C22 C23 C42 120.3(3) . . ?
C42 C23 C24 107.4(3) . . ?
C8 C24 C23 119.7(3) . . ?
C8 C24 C25 119.4(3) . . ?
C25 C24 C23 108.4(3) . . ?
C24 C25 C43 108.1(3) . . ?
C26 C25 C24 119.6(3) . . ?
C26 C25 C43 120.0(3) . . ?
C25 C26 C10 120.6(3) . . ?
C25 C26 C27 120.1(3) . . ?
C27 C26 C10 108.3(3) . . ?
C26 C27 C28 108.6(3) . . ?
C45 C27 C26 120.2(3) . . ?
C45 C27 C28 120.0(3) . . ?
C27 C28 C11 107.6(3) . . ?
C29 C28 C11 121.2(3) . . ?
C29 C28 C27 119.8(3) . . ?
C28 C29 C30 119.7(3) . . ?
C28 C29 C47 120.4(3) . . ?
C30 C29 C47 107.5(3) . . ?
C13 C30 C29 119.1(3) . . ?
C13 C30 C31 120.0(3) . . ?
C29 C30 C31 108.6(3) . . ?
C32 C31 C30 119.5(3) . . ?
C32 C31 C48 120.0(3) . . ?
C48 C31 C30 107.6(3) . . ?
C15 C32 C33 107.5(3) . . ?
C31 C32 C15 120.6(3) . . ?
C31 C32 C33 120.1(3) . . ?
C34 C33 C32 108.1(3) . . ?
C50 C33 C32 119.8(3) . . ?
C50 C33 C34 120.5(3) . . ?
C16 C34 C33 107.7(3) . . ?
C35 C34 C16 120.5(3) . . ?
C35 C34 C33 120.1(3) . . ?
C34 C35 C36 119.6(3) . . ?
C34 C35 C52 120.0(3) . . ?
C36 C35 C52 108.0(3) . . ?
C18 C36 C35 120.3(3) . . ?
C18 C36 C37 119.8(3) . . ?
C35 C36 C37 107.9(3) . . ?
C36 C37 C53 108.0(3) . . ?
C38 C37 C36 119.9(3) . . ?
C38 C37 C53 120.0(3) . . ?
C37 C38 C20 120.0(3) . . ?
C37 C38 C39 119.8(3) . . ?
C39 C38 C20 108.0(3) . . ?
C38 C39 C22 107.8(3) . . ?
C40 C39 C22 120.1(3) . . ?
C40 C39 C38 120.4(3) . . ?
C39 C40 C41 120.3(3) . . ?
C39 C40 C54 120.1(3) . . ?
C54 C40 C41 107.4(3) . . ?
C42 C41 C40 119.4(3) . . ?
C42 C41 C56 119.9(3) . . ?
C56 C41 C40 108.6(3) . . ?
C41 C42 C23 119.8(3) . . ?
C41 C42 C43 119.6(3) . . ?
C43 C42 C23 108.5(3) . . ?
C42 C43 C25 107.6(3) . . ?
C44 C43 C25 119.8(3) . . ?
C44 C43 C42 120.4(3) . . ?
C43 C44 C45 120.3(3) . . ?
C43 C44 C57 120.2(3) . . ?
C57 C44 C45 107.6(3) . . ?
C27 C45 C44 119.6(3) . . ?
C27 C45 C46 120.1(3) . . ?
C46 C45 C44 108.2(3) . . ?
C47 C46 C45 120.0(3) . . ?
C47 C46 C58 120.0(3) . . ?
C58 C46 C45 107.9(3) . . ?
C46 C47 C29 119.8(3) . . ?
C46 C47 C48 120.0(3) . . ?
C48 C47 C29 108.2(3) . . ?
C47 C48 C31 108.1(3) . . ?
C49 C48 C31 119.8(3) . . ?
C49 C48 C47 120.1(3) . . ?
C48 C49 C50 120.3(3) . . ?
C48 C49 C59 120.0(3) . . ?
C50 C49 C59 107.9(3) . . ?
C33 C50 C49 119.9(3) . . ?
C33 C50 C51 119.7(3) . . ?
C49 C50 C51 108.1(3) . . ?
C52 C51 C50 119.9(3) . . ?
C52 C51 C60 120.0(3) . . ?
C60 C51 C50 108.0(3) . . ?
C51 C52 C35 119.8(3) . . ?
C51 C52 C53 119.9(3) . . ?
C53 C52 C35 108.0(3) . . ?
C52 C53 C37 108.0(3) . . ?
C54 C53 C37 119.5(3) . . ?
C54 C53 C52 120.4(3) . . ?
C40 C54 C55 108.2(3) . . ?
C53 C54 C40 120.2(3) . . ?
C53 C54 C55 119.5(3) . . ?
C56 C55 C54 108.0(3) . . ?
C60 C55 C54 120.3(3) . . ?
C60 C55 C56 120.0(3) . . ?
C41 C56 C55 107.8(3) . . ?
C57 C56 C41 120.3(3) . . ?
C57 C56 C55 120.2(3) . . ?
C44 C57 C58 108.4(3) . . ?
C56 C57 C44 119.7(3) . . ?
C56 C57 C58 120.1(3) . . ?
C46 C58 C57 107.9(3) . . ?
C59 C58 C46 119.8(3) . . ?
C59 C58 C57 119.9(3) . . ?
C49 C59 C60 108.0(3) . . ?
C58 C59 C49 120.0(3) . . ?
C58 C59 C60 119.9(3) . . ?
C51 C60 C59 108.0(3) . . ?
C55 C60 C51 120.0(3) . . ?
C55 C60 C59 119.9(3) . . ?
C1 C61 C68 117.9(3) . . ?
C2 C61 C1 65.4(2) . . ?
C2 C61 C62 117.0(3) . . ?
C2 C61 C68 116.8(3) . . ?
C62 C61 C1 116.7(3) . . ?
C62 C61 C68 114.4(2) . . ?
C63 C62 C61 120.6(3) . . ?
C63 C62 C67 119.2(3) . . ?
C67 C62 C61 120.1(3) . . ?
C62 C63 C64 120.2(3) . . ?
C65 C64 C63 120.4(3) . . ?
C64 C65 C66 119.8(3) . . ?
C65 C66 C67 120.2(3) . . ?
C66 C67 C62 120.1(3) . . ?
C61 C68 C69 112.1(3) . . ?
C70 C69 C68 112.8(3) . . ?
C71 C70 C69 109.3(3) . . ?
O1 C71 O2 122.8(3) . . ?
O1 C71 C70 125.2(3) . . ?
O2 C71 C70 111.9(3) . . ?

loop_
_geom_bond_atom_site_label_1
_geom_bond_atom_site_label_2
_geom_bond_distance
_geom_bond_site_symmetry_2
_geom_bond_publ_flag
S1 S1 2.0613(18) 2_655 ?
S1 S2 2.0451(12) . ?
S2 S3 2.0623(13) . ?
S3 S4 2.0525(14) . ?
S4 S4 2.0496(18) 2_655 ?
O1 C71 1.199(4) . ?
O2 C71 1.345(4) . ?
O2 C72 1.454(5) . ?
C1 C2 1.633(4) . ?
C1 C6 1.491(4) . ?
C1 C9 1.487(4) . ?
C1 C61 1.516(4) . ?
C2 C3 1.485(4) . ?
C2 C12 1.489(4) . ?
C2 C61 1.507(4) . ?
C3 C4 1.386(4) . ?
C3 C14 1.440(4) . ?
C4 C5 1.469(4) . ?
C4 C17 1.446(4) . ?
C5 C6 1.375(5) . ?
C5 C19 1.456(4) . ?
C6 C7 1.446(4) . ?
C7 C8 1.443(5) . ?
C7 C21 1.397(5) . ?
C8 C9 1.447(4) . ?
C8 C24 1.391(5) . ?
C9 C10 1.385(5) . ?
C10 C11 1.466(5) . ?
C10 C26 1.454(4) . ?
C11 C12 1.384(4) . ?
C11 C28 1.457(4) . ?
C12 C13 1.448(4) . ?
C13 C14 1.444(5) . ?
C13 C30 1.392(5) . ?
C14 C15 1.392(4) . ?
C15 C16 1.442(5) . ?
C15 C32 1.444(5) . ?
C16 C17 1.392(5) . ?
C16 C34 1.450(4) . ?
C17 C18 1.456(5) . ?
C18 C19 1.446(5) . ?
C18 C36 1.390(5) . ?
C19 C20 1.395(5) . ?
C20 C21 1.434(5) . ?
C20 C38 1.454(4) . ?
C21 C22 1.452(5) . ?
C22 C23 1.382(5) . ?
C22 C39 1.454(5) . ?
C23 C24 1.454(5) . ?
C23 C42 1.450(5) . ?
C24 C25 1.439(5) . ?
C25 C26 1.392(5) . ?
C25 C43 1.456(4) . ?
C26 C27 1.443(5) . ?
C27 C28 1.456(5) . ?
C27 C45 1.396(5) . ?
C28 C29 1.386(5) . ?
C29 C30 1.443(5) . ?
C29 C47 1.457(5) . ?
C30 C31 1.453(5) . ?
C31 C32 1.387(5) . ?
C31 C48 1.449(5) . ?
C32 C33 1.456(5) . ?
C33 C34 1.450(5) . ?
C33 C50 1.388(5) . ?
C34 C35 1.388(5) . ?
C35 C36 1.447(5) . ?
C35 C52 1.457(5) . ?
C36 C37 1.452(5) . ?
C37 C38 1.395(5) . ?
C37 C53 1.455(4) . ?
C38 C39 1.447(5) . ?
C39 C40 1.383(5) . ?
C40 C41 1.454(5) . ?
C40 C54 1.446(4) . ?
C41 C42 1.403(5) . ?
C41 C56 1.442(5) . ?
C42 C43 1.447(5) . ?
C43 C44 1.384(5) . ?
C44 C45 1.455(5) . ?
C44 C57 1.449(5) . ?
C45 C46 1.451(5) . ?
C46 C47 1.395(5) . ?
C46 C58 1.449(5) . ?
C47 C48 1.448(5) . ?
C48 C49 1.388(5) . ?
C49 C50 1.450(5) . ?
C49 C59 1.451(5) . ?
C50 C51 1.457(5) . ?
C51 C52 1.396(5) . ?
C51 C60 1.445(5) . ?
C52 C53 1.443(5) . ?
C53 C54 1.395(5) . ?
C54 C55 1.451(5) . ?
C55 C56 1.448(4) . ?
C55 C60 1.392(5) . ?
C56 C57 1.395(5) . ?
C57 C58 1.450(5) . ?
C58 C59 1.394(5) . ?
C59 C60 1.461(5) . ?
C61 C62 1.508(4) . ?
C61 C68 1.528(4) . ?
C62 C63 1.395(5) . ?
C62 C67 1.401(5) . ?
C63 C64 1.397(5) . ?
C64 C65 1.381(5) . ?
C65 C66 1.394(5) . ?
C66 C67 1.395(5) . ?
C68 C69 1.532(4) . ?
C69 C70 1.531(4) . ?
C70 C71 1.509(5) . ?
